data_4516850
loop_
_publ_author_name
'Melekhova, Anna A.'
'Smirnov, Andrey S.'
'Novikov, Alexander S.'
'Panikorovskii, Taras L.'
'Bokach, Nadezhda A.'
'Kukushkin, Vadim Yu'

_publ_section_title
;
 Copper(I)-Catalyzed 1,3-Dipolar Cycloaddition of Ketonitrones to
 Dialkylcyanamides: A Step toward Sustainable Generation of
 2,3-Dihydro-1,2,4-oxadiazoles.
;
_journal_issue 4
_journal_name_full 'ACS omega'
_journal_page_first 1380
_journal_page_last 1391
_journal_paper_doi 10.1021/acsomega.7b00130
_journal_volume 2
_journal_year 2017
_chemical_formula_moiety 'C56 H52 Cu N4 O4, 2(B F4)'
_chemical_formula_sum 'C56 H52 B2 Cu F8 N4 O4'
_chemical_formula_weight 1082.18
_space_group_crystal_system monoclinic
_space_group_IT_number 15
_space_group_name_Hall '-I 2yc'
_space_group_name_H-M_alt 'I 1 2/c 1'
_atom_sites_solution_hydrogens geom
_atom_sites_solution_primary iterative
_atom_sites_solution_secondary difmap
_audit_creation_date 2016-01-27
_audit_creation_method
;
  Olex2 1.2-ac2
  (compiled 2012.03.27 svn.r2268, GUI svn.r4156)
;
_cell_angle_alpha 90.00
_cell_angle_beta 93.668(3)
_cell_angle_gamma 90.00
_cell_formula_units_Z 4
_cell_length_a 16.8731(5)
_cell_length_b 13.9085(4)
_cell_length_c 21.1754(6)
_cell_measurement_reflns_used 9815
_cell_measurement_temperature 100(2)
_cell_measurement_theta_max 33.4823
_cell_measurement_theta_min 2.6452
_cell_volume 4959.3(2)
_computing_cell_refinement
;
CrysAlisPro, Agilent Technologies,
Version 1.171.36.20 (release 27-06-2012 CrysAlis171 .NET)
(compiled Jul 11 2012,15:38:31)
;
_computing_data_collection
;
CrysAlisPro, Agilent Technologies,
Version 1.171.36.20 (release 27-06-2012 CrysAlis171 .NET)
(compiled Jul 11 2012,15:38:31)
;
_computing_data_reduction
;
CrysAlisPro, Agilent Technologies,
Version 1.171.36.20 (release 27-06-2012 CrysAlis171 .NET)
(compiled Jul 11 2012,15:38:31)
;
_computing_molecular_graphics
;
O. V. Dolomanov, L. J. Bourhis, R. J. Gildea, J. A. K. Howard and H. Puschmann,
OLEX2: a complete structure solution, refinement and analysis program.
J. Appl. Cryst. (2009). 42, 339-341.
;
_computing_publication_material
;
O. V. Dolomanov, L. J. Bourhis, R. J. Gildea, J. A. K. Howard and H. Puschmann,
OLEX2: a complete structure solution, refinement and analysis program.
J. Appl. Cryst. (2009). 42, 339-341.
;
_computing_structure_refinement
;
SHELXL, G.M. Sheldrick, Acta Cryst.
(2008). A64, 112-122
;
_computing_structure_solution 'J. Appl. Cryst. (2007) 40, 786-790'
_diffrn_ambient_temperature 100(2)
_diffrn_detector_area_resol_mean 16.2096
_diffrn_measured_fraction_theta_full 0.9992
_diffrn_measured_fraction_theta_max 0.9992
_diffrn_measurement_details
;
#__ type_ start__ end____ width___ exp.time_
  1 omega  -92.00  -41.00   1.0000   60.0000
omega____ theta____ kappa____ phi______ frames
    -      -28.2749 -178.0000  -90.0000 51

#__ type_ start__ end____ width___ exp.time_
  2 omega  -85.00  -51.00   1.0000   60.0000
omega____ theta____ kappa____ phi______ frames
    -      -28.2749 -178.0000 -150.0000 34

#__ type_ start__ end____ width___ exp.time_
  3 omega  -33.00   43.00   1.0000   60.0000
omega____ theta____ kappa____ phi______ frames
    -       29.3686  -57.0000 -150.0000 76

#__ type_ start__ end____ width___ exp.time_
  4 omega  -25.00   73.00   1.0000   60.0000
omega____ theta____ kappa____ phi______ frames
    -       29.3686  -19.0000   90.0000 98

#__ type_ start__ end____ width___ exp.time_
  5 omega   57.00   93.00   1.0000   60.0000
omega____ theta____ kappa____ phi______ frames
    -       29.3686   57.0000  120.0000 36

#__ type_ start__ end____ width___ exp.time_
  6 omega   10.00   42.00   1.0000   60.0000
omega____ theta____ kappa____ phi______ frames
    -       29.3686   57.0000  -60.0000 32

#__ type_ start__ end____ width___ exp.time_
  7 omega   58.00   95.00   1.0000   60.0000
omega____ theta____ kappa____ phi______ frames
    -       29.3686   57.0000  -60.0000 37

#__ type_ start__ end____ width___ exp.time_
  8 omega  -15.00  101.00   1.0000   60.0000
omega____ theta____ kappa____ phi______ frames
    -       29.3686   19.0000 -120.0000 116

#__ type_ start__ end____ width___ exp.time_
  9 omega   14.00   50.00   1.0000   60.0000
omega____ theta____ kappa____ phi______ frames
    -       29.3686  -77.0000    0.0000 36
;
_diffrn_measurement_device_type 'Xcalibur, Eos'
_diffrn_measurement_method '\w scans'
_diffrn_orient_matrix_UB_11 0.0343376000
_diffrn_orient_matrix_UB_12 0.0292636000
_diffrn_orient_matrix_UB_13 -0.0008463000
_diffrn_orient_matrix_UB_21 0.0164759000
_diffrn_orient_matrix_UB_22 -0.0227254000
_diffrn_orient_matrix_UB_23 0.0278022000
_diffrn_orient_matrix_UB_31 0.0180236000
_diffrn_orient_matrix_UB_32 -0.0350263000
_diffrn_orient_matrix_UB_33 -0.0187831000
_diffrn_radiation_monochromator graphite
_diffrn_radiation_type 'Mo K\a'
_diffrn_radiation_wavelength 0.7107
_diffrn_reflns_av_R_equivalents 0.0214
_diffrn_reflns_av_unetI/netI 0.0170
_diffrn_reflns_limit_h_max 21
_diffrn_reflns_limit_h_min -21
_diffrn_reflns_limit_k_max 18
_diffrn_reflns_limit_k_min -18
_diffrn_reflns_limit_l_max 27
_diffrn_reflns_limit_l_min -27
_diffrn_reflns_number 24511
_diffrn_reflns_theta_full 27.50
_diffrn_reflns_theta_max 27.50
_diffrn_reflns_theta_min 2.65
_diffrn_source 'Enhance (Mo) X-ray Source'
_exptl_absorpt_coefficient_mu 0.523
_exptl_absorpt_correction_T_max 1.00000
_exptl_absorpt_correction_T_min 0.87619
_exptl_absorpt_correction_type multi-scan
_exptl_absorpt_process_details
;
CrysAlisPro, Agilent Technologies,
Version 1.171.36.20 (release 27-06-2012 CrysAlis171 .NET)
(compiled Jul 11 2012,15:38:31)
Empirical absorption correction using spherical harmonics,
 implemented in SCALE3 ABSPACK scaling algorithm.
;
_exptl_crystal_colour blue
_exptl_crystal_density_diffrn 1.449
_exptl_crystal_density_method 'not measured'
_exptl_crystal_description prism
_exptl_crystal_F_000 2236
_exptl_crystal_size_max 0.23
_exptl_crystal_size_mid 0.18
_exptl_crystal_size_min 0.15
_refine_diff_density_max 0.441
_refine_diff_density_min -0.369
_refine_diff_density_rms 0.052
_refine_ls_extinction_method none
_refine_ls_goodness_of_fit_ref 1.021
_refine_ls_hydrogen_treatment mixed
_refine_ls_matrix_type full
_refine_ls_number_parameters 341
_refine_ls_number_reflns 5691
_refine_ls_number_restraints 0
_refine_ls_restrained_S_all 1.021
_refine_ls_R_factor_all 0.0336
_refine_ls_R_factor_gt 0.0297
_refine_ls_shift/su_max 0.001
_refine_ls_shift/su_mean 0.000
_refine_ls_structure_factor_coef Fsqd
_refine_ls_weighting_details 'calc w=1/[\s^2^(Fo^2^)+(0.1000P)^2^+0.0000P] where P=(Fo^2^+2Fc^2^)/3'
_refine_ls_weighting_scheme calc
_refine_ls_wR_factor_gt 0.1127
_refine_ls_wR_factor_ref 0.1175
_reflns_number_gt 5241
_reflns_number_total 5691
_reflns_threshold_expression >2sigma(I)
_cod_data_source_file ao7b00130_si_005.cif
_cod_data_source_block m49
_cod_original_cell_volume 4959.2(2)
_cod_database_code 4516850
_chemical_oxdiff_formula 'C34 H32 N8 O8 Cu1'
_reflns_odcompleteness_completeness 99.92
_reflns_odcompleteness_iscentric 1
_reflns_odcompleteness_theta 31.44

loop_
_space_group_symop_id
_space_group_symop_operation_xyz
1 'x, y, z'
2 '-x, y, -z+1/2'
3 'x+1/2, y+1/2, z+1/2'
4 '-x+1/2, y+1/2, -z+1'
5 '-x, -y, -z'
6 'x, -y, z-1/2'
7 '-x+1/2, -y+1/2, -z+1/2'
8 'x+1/2, -y+1/2, z'

loop_
_atom_site_label
_atom_site_type_symbol
_atom_site_fract_x
_atom_site_fract_y
_atom_site_fract_z
_atom_site_U_iso_or_equiv
_atom_site_adp_type
_atom_site_occupancy
_atom_site_symmetry_multiplicity
_atom_site_calc_flag
_atom_site_refinement_flags
Cu1 Cu 1.0000 0.574076(14) 0.2500 0.01057(10) Uani 1 2 d S
F1 F 0.70571(5) 0.63960(6) 0.33572(4) 0.0236(2) Uani 1 1 d .
F3 F 0.57068(5) 0.64512(7) 0.32739(4) 0.0269(2) Uani 1 1 d .
O1 O 0.95504(6) 0.56371(7) 0.16398(4) 0.0144(2) Uani 1 1 d .
O1' O 0.89515(6) 0.58481(7) 0.28063(4) 0.0142(2) Uani 1 1 d .
F4 F 0.63533(6) 0.62830(8) 0.42390(4) 0.0336(2) Uani 1 1 d .
F2 F 0.63392(7) 0.50504(7) 0.35295(5) 0.0376(3) Uani 1 1 d .
N1' N 0.88844(6) 0.65050(8) 0.32698(5) 0.0128(2) Uani 1 1 d .
N1 N 0.87572(7) 0.55657(8) 0.15466(5) 0.0135(2) Uani 1 1 d .
C2' C 0.88112(7) 0.62614(9) 0.38569(6) 0.0132(3) Uani 1 1 d .
C9 C 0.74937(7) 0.47893(9) 0.14776(6) 0.0147(3) Uani 1 1 d .
C2 C 0.83786(7) 0.47562(9) 0.15805(6) 0.0136(3) Uani 1 1 d .
C3 C 0.87543(8) 0.38155(9) 0.16990(6) 0.0149(3) Uani 1 1 d .
C3' C 0.87622(7) 0.52557(10) 0.40630(6) 0.0153(3) Uani 1 1 d .
C9' C 0.88355(7) 0.70363(10) 0.43355(6) 0.0146(3) Uani 1 1 d .
C14 C 0.70200(8) 0.50707(10) 0.19636(6) 0.0174(3) Uani 1 1 d .
H14 H 0.7252 0.5261 0.2354 0.021 Uiso 1 1 calc R
C1 C 0.83579(8) 0.64880(10) 0.13945(7) 0.0183(3) Uani 1 1 d .
H1A H 0.8057 0.6682 0.1742 0.027 Uiso 1 1 calc R
H1B H 0.8008 0.6413 0.1022 0.027 Uiso 1 1 calc R
H1C H 0.8749 0.6969 0.1320 0.027 Uiso 1 1 calc R
C10 C 0.71473(9) 0.45112(11) 0.08949(7) 0.0229(3) Uani 1 1 d .
H10 H 0.7465 0.4317 0.0575 0.028 Uiso 1 1 calc R
C4' C 0.84317(8) 0.45135(11) 0.36825(7) 0.0192(3) Uani 1 1 d .
H4' H 0.8219 0.4647 0.3276 0.023 Uiso 1 1 calc R
C14' C 0.94932(8) 0.76369(10) 0.44108(6) 0.0189(3) Uani 1 1 d .
H14' H 0.9915 0.7561 0.4153 0.023 Uiso 1 1 calc R
C1' C 0.88547(9) 0.74964(10) 0.30305(6) 0.0200(3) Uani 1 1 d .
H1'A H 0.9378 0.7696 0.2934 0.030 Uiso 1 1 calc R
H1'B H 0.8660 0.7914 0.3347 0.030 Uiso 1 1 calc R
H1'C H 0.8507 0.7527 0.2654 0.030 Uiso 1 1 calc R
C7 C 0.85685(9) 0.21537(10) 0.20111(7) 0.0218(3) Uani 1 1 d .
H7 H 0.8248 0.1674 0.2164 0.026 Uiso 1 1 calc R
C8 C 0.82736(8) 0.30766(10) 0.19193(7) 0.0190(3) Uani 1 1 d .
H8 H 0.7751 0.3209 0.2004 0.023 Uiso 1 1 calc R
C8' C 0.90556(8) 0.50374(11) 0.46786(7) 0.0189(3) Uani 1 1 d .
H8' H 0.9251 0.5527 0.4944 0.023 Uiso 1 1 calc R
C4 C 0.95387(8) 0.35945(10) 0.15665(7) 0.0198(3) Uani 1 1 d .
H4 H 0.9869 0.4071 0.1422 0.024 Uiso 1 1 calc R
C13 C 0.61964(8) 0.50622(10) 0.18559(7) 0.0219(3) Uani 1 1 d .
H13 H 0.5877 0.5235 0.2180 0.026 Uiso 1 1 calc R
C6' C 0.87476(8) 0.33675(11) 0.45167(8) 0.0251(3) Uani 1 1 d .
H6' H 0.8755 0.2736 0.4662 0.030 Uiso 1 1 calc R
C5' C 0.84227(9) 0.35794(11) 0.39140(7) 0.0235(3) Uani 1 1 d .
H5' H 0.8197 0.3091 0.3663 0.028 Uiso 1 1 calc R
C11 C 0.63283(9) 0.45220(13) 0.07879(8) 0.0290(3) Uani 1 1 d .
H11 H 0.6097 0.4345 0.0395 0.035 Uiso 1 1 calc R
C6 C 0.93437(9) 0.19472(10) 0.18750(7) 0.0221(3) Uani 1 1 d .
H6 H 0.9543 0.1328 0.1934 0.027 Uiso 1 1 calc R
C10' C 0.82083(8) 0.71433(12) 0.47319(6) 0.0218(3) Uani 1 1 d .
H10' H 0.7768 0.6742 0.4687 0.026 Uiso 1 1 calc R
C12' C 0.89032(10) 0.84572(13) 0.52604(7) 0.0304(4) Uani 1 1 d .
H12' H 0.8924 0.8934 0.5569 0.036 Uiso 1 1 calc R
C7' C 0.90589(9) 0.40950(12) 0.48987(8) 0.0241(3) Uani 1 1 d .
H7' H 0.9272 0.3956 0.5304 0.029 Uiso 1 1 calc R
C12 C 0.58507(9) 0.47993(11) 0.12734(8) 0.0261(3) Uani 1 1 d .
H12 H 0.5301 0.4806 0.1203 0.031 Uiso 1 1 calc R
C5 C 0.98192(9) 0.26651(11) 0.16519(7) 0.0238(3) Uani 1 1 d .
H5 H 1.0337 0.2521 0.1557 0.029 Uiso 1 1 calc R
C13' C 0.95230(10) 0.83498(12) 0.48699(7) 0.0267(3) Uani 1 1 d .
H13' H 0.9961 0.8756 0.4915 0.032 Uiso 1 1 calc R
C11' C 0.82514(9) 0.78542(13) 0.51913(7) 0.0299(4) Uani 1 1 d .
H11' H 0.7837 0.7927 0.5457 0.036 Uiso 1 1 calc R
B1 B 0.63638(9) 0.60387(12) 0.36019(7) 0.0185(3) Uani 1 1 d .

loop_
_atom_site_aniso_label
_atom_site_aniso_U_11
_atom_site_aniso_U_22
_atom_site_aniso_U_33
_atom_site_aniso_U_23
_atom_site_aniso_U_13
_atom_site_aniso_U_12
Cu1 0.01019(14) 0.01117(14) 0.01046(14) 0.000 0.00147(9) 0.000
F1 0.0167(4) 0.0227(4) 0.0318(5) 0.0022(3) 0.0061(3) -0.0010(3)
F3 0.0184(4) 0.0331(5) 0.0289(5) 0.0054(4) -0.0008(3) -0.0005(4)
O1 0.0101(4) 0.0202(5) 0.0129(5) -0.0034(3) 0.0012(3) -0.0032(3)
O1' 0.0128(4) 0.0180(5) 0.0122(4) -0.0044(3) 0.0029(3) -0.0007(4)
F4 0.0340(5) 0.0475(6) 0.0192(4) -0.0014(4) 0.0025(4) -0.0048(5)
F2 0.0489(6) 0.0156(4) 0.0485(6) 0.0040(4) 0.0036(5) -0.0057(4)
N1' 0.0109(5) 0.0159(5) 0.0116(5) -0.0004(4) 0.0016(4) 0.0008(4)
N1 0.0119(5) 0.0158(5) 0.0128(5) -0.0026(4) 0.0003(4) -0.0003(4)
C2' 0.0085(5) 0.0174(6) 0.0137(6) 0.0013(5) 0.0013(4) 0.0011(5)
C9 0.0120(6) 0.0123(6) 0.0198(6) 0.0003(5) 0.0001(5) -0.0009(5)
C2 0.0131(6) 0.0153(6) 0.0125(6) -0.0027(5) 0.0019(4) 0.0005(5)
C3 0.0146(6) 0.0155(6) 0.0146(6) -0.0014(5) -0.0005(5) 0.0000(5)
C3' 0.0115(6) 0.0180(6) 0.0169(6) 0.0033(5) 0.0035(5) 0.0003(5)
C9' 0.0137(6) 0.0182(6) 0.0119(6) 0.0009(5) 0.0006(4) 0.0031(5)
C14 0.0167(6) 0.0154(6) 0.0203(7) 0.0000(5) 0.0017(5) 0.0010(5)
C1 0.0180(6) 0.0132(6) 0.0237(7) -0.0005(5) 0.0017(5) 0.0008(5)
C10 0.0168(7) 0.0273(7) 0.0243(7) -0.0077(6) -0.0017(5) 0.0009(6)
C4' 0.0148(6) 0.0223(7) 0.0204(7) 0.0029(5) 0.0012(5) -0.0029(5)
C14' 0.0165(6) 0.0218(7) 0.0184(6) -0.0008(5) 0.0004(5) 0.0010(5)
C1' 0.0281(7) 0.0164(6) 0.0157(6) 0.0031(5) 0.0023(5) 0.0025(6)
C7 0.0221(7) 0.0165(6) 0.0269(7) 0.0013(5) 0.0038(6) -0.0021(6)
C8 0.0164(6) 0.0187(7) 0.0223(7) -0.0002(5) 0.0041(5) -0.0003(5)
C8' 0.0148(6) 0.0232(7) 0.0187(6) 0.0042(5) 0.0010(5) 0.0003(5)
C4 0.0166(6) 0.0193(7) 0.0236(7) 0.0008(5) 0.0032(5) -0.0003(5)
C13 0.0175(6) 0.0178(7) 0.0310(8) 0.0053(6) 0.0073(5) 0.0029(5)
C6' 0.0181(6) 0.0203(7) 0.0372(8) 0.0101(6) 0.0052(6) 0.0008(6)
C5' 0.0185(7) 0.0205(7) 0.0316(8) 0.0014(6) 0.0035(6) -0.0050(6)
C11 0.0202(7) 0.0332(8) 0.0323(9) -0.0062(7) -0.0089(6) -0.0008(7)
C6 0.0249(7) 0.0164(6) 0.0249(7) 0.0009(5) 0.0005(5) 0.0047(6)
C10' 0.0165(6) 0.0334(8) 0.0158(6) 0.0000(6) 0.0037(5) 0.0026(6)
C12' 0.0378(9) 0.0324(8) 0.0199(7) -0.0115(6) -0.0053(6) 0.0094(7)
C7' 0.0189(7) 0.0279(7) 0.0256(8) 0.0108(6) 0.0014(6) 0.0017(6)
C12 0.0136(6) 0.0231(7) 0.0412(9) 0.0042(6) -0.0018(6) -0.0013(6)
C5 0.0163(6) 0.0227(7) 0.0328(8) 0.0003(6) 0.0042(6) 0.0047(6)
C13' 0.0279(8) 0.0261(7) 0.0249(7) -0.0055(6) -0.0071(6) 0.0011(6)
C11' 0.0275(8) 0.0448(10) 0.0178(7) -0.0057(6) 0.0049(6) 0.0123(7)
B1 0.0195(7) 0.0173(7) 0.0189(7) 0.0027(6) 0.0028(6) -0.0030(6)

loop_
_atom_type_symbol
_atom_type_description
_atom_type_scat_dispersion_real
_atom_type_scat_dispersion_imag
_atom_type_scat_source
C C 0.0033 0.0016 'International Tables Vol C Tables 4.2.6.8 and 6.1.1.4'
H H 0.0000 0.0000 'International Tables Vol C Tables 4.2.6.8 and 6.1.1.4'
N N 0.0061 0.0033 'International Tables Vol C Tables 4.2.6.8 and 6.1.1.4'
O O 0.0106 0.0060 'International Tables Vol C Tables 4.2.6.8 and 6.1.1.4'
Cu Cu 0.3201 1.2651 'International Tables Vol C Tables 4.2.6.8 and 6.1.1.4'
Cl Cl 0.1484 0.1585 'International Tables Vol C Tables 4.2.6.8 and 6.1.1.4'
F F 0.0171 0.0103 'International Tables Vol C Tables 4.2.6.8 and 6.1.1.4'
B B 0.0013 0.0007 'International Tables Vol C Tables 4.2.6.8 and 6.1.1.4'

loop_
_geom_angle_atom_site_label_1
_geom_angle_atom_site_label_2
_geom_angle_atom_site_label_3
_geom_angle
_geom_angle_site_symmetry_1
_geom_angle_site_symmetry_3
O1 Cu1 O1 171.45(6) . 2_755
O1' Cu1 O1 90.54(4) 2_755 2_755
O1' Cu1 O1 90.12(4) . 2_755
O1' Cu1 O1 90.54(4) . .
O1' Cu1 O1 90.12(4) 2_755 .
O1' Cu1 O1' 171.12(6) . 2_755
N1 O1 Cu1 118.10(7) . .
N1' O1' Cu1 114.71(7) . .
O1' N1' C1' 112.76(10) . .
C2' N1' O1' 122.36(11) . .
C2' N1' C1' 124.78(11) . .
O1 N1 C1 113.85(10) . .
C2 N1 O1 123.00(11) . .
C2 N1 C1 123.14(11) . .
N1' C2' C3' 122.81(12) . .
N1' C2' C9' 117.70(12) . .
C3' C2' C9' 119.35(11) . .
C14 C9 C2 120.90(12) . .
C10 C9 C2 118.77(12) . .
C10 C9 C14 120.31(12) . .
N1 C2 C9 117.08(11) . .
N1 C2 C3 124.99(12) . .
C3 C2 C9 117.92(11) . .
C8 C3 C2 117.11(12) . .
C4 C3 C2 124.25(12) . .
C4 C3 C8 118.49(12) . .
C4' C3' C2' 123.91(12) . .
C8' C3' C2' 117.41(12) . .
C8' C3' C4' 118.67(13) . .
C14' C9' C2' 120.24(11) . .
C14' C9' C10' 119.73(13) . .
C10' C9' C2' 119.98(12) . .
C9 C14 H14 120.4 . .
C13 C14 C9 119.21(13) . .
C13 C14 H14 120.4 . .
N1 C1 H1A 109.5 . .
N1 C1 H1B 109.5 . .
N1 C1 H1C 109.5 . .
H1A C1 H1B 109.5 . .
H1A C1 H1C 109.5 . .
H1B C1 H1C 109.5 . .
C9 C10 H10 119.9 . .
C11 C10 C9 120.12(14) . .
C11 C10 H10 119.9 . .
C3' C4' H4' 120.0 . .
C5' C4' C3' 119.90(14) . .
C5' C4' H4' 120.0 . .
C9' C14' H14' 119.9 . .
C13' C14' C9' 120.18(13) . .
C13' C14' H14' 119.9 . .
N1' C1' H1'A 109.5 . .
N1' C1' H1'B 109.5 . .
N1' C1' H1'C 109.5 . .
H1'A C1' H1'B 109.5 . .
H1'A C1' H1'C 109.5 . .
H1'B C1' H1'C 109.5 . .
C8 C7 H7 120.1 . .
C8 C7 C6 119.84(13) . .
C6 C7 H7 120.1 . .
C3 C8 H8 119.6 . .
C7 C8 C3 120.90(12) . .
C7 C8 H8 119.6 . .
C3' C8' H8' 119.6 . .
C7' C8' C3' 120.71(14) . .
C7' C8' H8' 119.6 . .
C3 C4 H4 120.1 . .
C5 C4 C3 119.79(13) . .
C5 C4 H4 120.1 . .
C14 C13 H13 119.7 . .
C12 C13 C14 120.57(13) . .
C12 C13 H13 119.7 . .
C5' C6' H6' 120.1 . .
C7' C6' H6' 120.1 . .
C7' C6' C5' 119.80(14) . .
C4' C5' H5' 119.7 . .
C6' C5' C4' 120.70(14) . .
C6' C5' H5' 119.7 . .
C10 C11 H11 120.1 . .
C10 C11 C12 119.84(14) . .
C12 C11 H11 120.1 . .
C7 C6 H6 120.1 . .
C5 C6 C7 119.79(13) . .
C5 C6 H6 120.1 . .
C9' C10' H10' 120.4 . .
C11' C10' C9' 119.28(14) . .
C11' C10' H10' 120.4 . .
C13' C12' H12' 120.1 . .
C13' C12' C11' 119.87(14) . .
C11' C12' H12' 120.1 . .
C8' C7' H7' 119.9 . .
C6' C7' C8' 120.12(14) . .
C6' C7' H7' 119.9 . .
C13 C12 C11 119.94(13) . .
C13 C12 H12 120.0 . .
C11 C12 H12 120.0 . .
C4 C5 H5 119.4 . .
C6 C5 C4 121.19(13) . .
C6 C5 H5 119.4 . .
C14' C13' H13' 119.9 . .
C12' C13' C14' 120.11(15) . .
C12' C13' H13' 119.9 . .
C10' C11' H11' 119.6 . .
C12' C11' C10' 120.83(14) . .
C12' C11' H11' 119.6 . .
F3 B1 F1 109.04(11) . .
F4 B1 F1 109.54(12) . .
F4 B1 F3 108.88(12) . .
F2 B1 F1 109.35(12) . .
F2 B1 F3 109.67(12) . .
F2 B1 F4 110.34(12) . .

loop_
_geom_bond_atom_site_label_1
_geom_bond_atom_site_label_2
_geom_bond_distance
_geom_bond_site_symmetry_2
Cu1 O1 1.9333(9) 2_755
Cu1 O1 1.9333(9) .
Cu1 O1' 1.9287(9) 2_755
Cu1 O1' 1.9286(9) .
F1 B1 1.4006(17) .
F3 B1 1.3935(18) .
O1 N1 1.3439(14) .
O1' N1' 1.3509(14) .
F4 B1 1.3924(18) .
F2 B1 1.3834(18) .
N1' C2' 1.3021(16) .
N1' C1' 1.4688(17) .
N1 C2 1.2987(17) .
N1 C1 1.4749(17) .
C2' C3' 1.4693(18) .
C2' C9' 1.4781(18) .
C9 C2 1.4957(17) .
C9 C14 1.3988(18) .
C9 C10 1.386(2) .
C2 C3 1.4685(18) .
C3 C8 1.4071(19) .
C3 C4 1.4045(18) .
C3' C4' 1.403(2) .
C3' C8' 1.3979(19) .
C9' C14' 1.3901(19) .
C9' C10' 1.3999(17) .
C14 H14 0.9300 .
C14 C13 1.3938(19) .
C1 H1A 0.9600 .
C1 H1B 0.9600 .
C1 H1C 0.9600 .
C10 H10 0.9300 .
C10 C11 1.386(2) .
C4' H4' 0.9300 .
C4' C5' 1.389(2) .
C14' H14' 0.9300 .
C14' C13' 1.387(2) .
C1' H1'A 0.9600 .
C1' H1'B 0.9600 .
C1' H1'C 0.9600 .
C7 H7 0.9300 .
C7 C8 1.3858(19) .
C7 C6 1.387(2) .
C8 H8 0.9300 .
C8' H8' 0.9300 .
C8' C7' 1.391(2) .
C4 H4 0.9300 .
C4 C5 1.384(2) .
C13 H13 0.9300 .
C13 C12 1.380(2) .
C6' H6' 0.9300 .
C6' C5' 1.388(2) .
C6' C7' 1.378(2) .
C5' H5' 0.9300 .
C11 H11 0.9300 .
C11 C12 1.400(2) .
C6 H6 0.9300 .
C6 C5 1.383(2) .
C10' H10' 0.9300 .
C10' C11' 1.386(2) .
C12' H12' 0.9300 .
C12' C13' 1.382(2) .
C12' C11' 1.383(3) .
C7' H7' 0.9300 .
C12 H12 0.9300 .
C5 H5 0.9300 .
C13' H13' 0.9300 .
C11' H11' 0.9300 .

loop_
_geom_torsion_atom_site_label_1
_geom_torsion_atom_site_label_2
_geom_torsion_atom_site_label_3
_geom_torsion_atom_site_label_4
_geom_torsion
_geom_torsion_site_symmetry_1
Cu1 O1 N1 C2 -83.86(13) .
Cu1 O1 N1 C1 96.88(11) .
Cu1 O1' N1' C2' -106.84(11) .
Cu1 O1' N1' C1' 76.66(11) .
O1 Cu1 O1 N1 87.47(8) 2_755
O1 Cu1 O1' N1' 49.59(8) 2_755
O1 Cu1 O1' N1' -138.93(8) .
O1 N1 C2 C9 178.88(11) .
O1 N1 C2 C3 -2.39(19) .
O1' Cu1 O1 N1 -178.08(8) 2_755
O1' Cu1 O1 N1 -6.94(9) .
O1' Cu1 O1' N1' -44.69(8) 2_755
O1' N1' C2' C3' -2.59(18) .
O1' N1' C2' C9' 173.09(10) .
N1' C2' C3' C4' -30.55(19) .
N1' C2' C3' C8' 150.28(12) .
N1' C2' C9' C14' -58.06(17) .
N1' C2' C9' C10' 124.46(13) .
N1 C2 C3 C8 160.20(13) .
N1 C2 C3 C4 -24.3(2) .
C2' C3' C4' C5' 178.94(12) .
C2' C3' C8' C7' -177.39(12) .
C2' C9' C14' C13' -178.53(13) .
C2' C9' C10' C11' 177.99(13) .
C9 C2 C3 C8 -21.08(17) .
C9 C2 C3 C4 154.42(13) .
C9 C14 C13 C12 -1.4(2) .
C9 C10 C11 C12 -1.1(3) .
C2 C9 C14 C13 -177.91(12) .
C2 C9 C10 C11 179.15(14) .
C2 C3 C8 C7 176.53(13) .
C2 C3 C4 C5 -175.21(13) .
C3 C4 C5 C6 -0.9(2) .
C3' C2' C9' C14' 117.78(14) .
C3' C2' C9' C10' -59.71(17) .
C3' C4' C5' C6' -0.9(2) .
C3' C8' C7' C6' -2.1(2) .
C9' C2' C3' C4' 153.84(13) .
C9' C2' C3' C8' -25.33(17) .
C9' C14' C13' C12' 0.9(2) .
C9' C10' C11' C12' 0.2(2) .
C14 C9 C2 N1 -80.25(16) .
C14 C9 C2 C3 100.93(14) .
C14 C9 C10 C11 0.8(2) .
C14 C13 C12 C11 1.1(2) .
C1 N1 C2 C9 -1.92(18) .
C1 N1 C2 C3 176.81(12) .
C10 C9 C2 N1 101.42(15) .
C10 C9 C2 C3 -77.40(16) .
C10 C9 C14 C13 0.4(2) .
C10 C11 C12 C13 0.1(2) .
C4' C3' C8' C7' 3.4(2) .
C14' C9' C10' C11' 0.5(2) .
C1' N1' C2' C3' 173.48(12) .
C1' N1' C2' C9' -10.84(18) .
C7 C6 C5 C4 0.6(2) .
C8 C3 C4 C5 0.2(2) .
C8 C7 C6 C5 0.4(2) .
C8' C3' C4' C5' -1.90(19) .
C4 C3 C8 C7 0.8(2) .
C5' C6' C7' C8' -0.7(2) .
C6 C7 C8 C3 -1.1(2) .
C10' C9' C14' C13' -1.0(2) .
C7' C6' C5' C4' 2.2(2) .
C13' C12' C11' C10' -0.3(3) .
C11' C12' C13' C14' -0.2(2) .
